data_4083846
loop_
_publ_author_name
'Fang, Ming'
'Wiedner, Eric S.'
'Dougherty, William G.'
'Kassel, W. Scott'
'Liu, Tianbiao'
'DuBois, Daniel L.'
'Bullock, R. Morris'

_publ_section_title
;
 Cobalt Complexes Containing Pendant Amines in the Second Coordination
 Sphere as Electrocatalysts for H2Production
;
_journal_issue 20
_journal_name_full Organometallics
_journal_page_first 5820
_journal_paper_doi 10.1021/om5004607
_journal_volume 33
_journal_year 2014
_chemical_formula_sum 'C29 H41 Co N2 P2'
_chemical_formula_weight 538.51
_chemical_name_systematic
; 
 ? 
;
_space_group_IT_number 2
_symmetry_cell_setting triclinic
_symmetry_space_group_name_Hall '-P 1'
_symmetry_space_group_name_H-M 'P -1'
_atom_sites_solution_hydrogens geom
_atom_sites_solution_primary direct
_atom_sites_solution_secondary difmap
_audit_creation_method SHELXL-97
_cell_angle_alpha 70.379(2)
_cell_angle_beta 78.975(2)
_cell_angle_gamma 88.437(2)
_cell_formula_units_Z 2
_cell_length_a 10.2108(5)
_cell_length_b 11.0407(6)
_cell_length_c 12.5959(6)
_cell_measurement_reflns_used 8116
_cell_measurement_temperature 100(2)
_cell_measurement_theta_max 33.07
_cell_measurement_theta_min 2.77
_cell_volume 1311.80(12)
_computing_cell_refinement 'Bruker SAINT'
_computing_data_collection 'Bruker APEX2'
_computing_data_reduction 'Bruker SAINT'
_computing_molecular_graphics 'Bruker SHELXTL'
_computing_publication_material 'Bruker SHELXTL'
_computing_structure_refinement 'SHELXL-97 (Sheldrick, 2008)'
_computing_structure_solution 'SHELXS-97 (Sheldrick, 2008)'
_diffrn_ambient_temperature 100(2)
_diffrn_measured_fraction_theta_full 0.996
_diffrn_measured_fraction_theta_max 0.996
_diffrn_measurement_device_type 'Bruker APEX-II CCD'
_diffrn_measurement_method '\f and \w scans'
_diffrn_radiation_monochromator graphite
_diffrn_radiation_source 'fine-focus sealed tube'
_diffrn_radiation_type MoK\a
_diffrn_radiation_wavelength 0.71073
_diffrn_reflns_av_R_equivalents 0.0328
_diffrn_reflns_av_sigmaI/netI 0.0593
_diffrn_reflns_limit_h_max 13
_diffrn_reflns_limit_h_min -15
_diffrn_reflns_limit_k_max 16
_diffrn_reflns_limit_k_min -16
_diffrn_reflns_limit_l_max 18
_diffrn_reflns_limit_l_min -19
_diffrn_reflns_number 27424
_diffrn_reflns_theta_full 33.16
_diffrn_reflns_theta_max 33.16
_diffrn_reflns_theta_min 1.75
_exptl_absorpt_coefficient_mu 0.797
_exptl_absorpt_correction_T_max 0.9688
_exptl_absorpt_correction_T_min 0.8442
_exptl_absorpt_correction_type multi-scan
_exptl_absorpt_process_details SADABS
_exptl_crystal_colour orange
_exptl_crystal_density_diffrn 1.363
_exptl_crystal_density_method 'not measured'
_exptl_crystal_description plate
_exptl_crystal_F_000 572
_exptl_crystal_size_max 0.22
_exptl_crystal_size_mid 0.18
_exptl_crystal_size_min 0.04
_refine_diff_density_max 0.518
_refine_diff_density_min -0.419
_refine_diff_density_rms 0.082
_refine_ls_extinction_method none
_refine_ls_goodness_of_fit_ref 1.013
_refine_ls_hydrogen_treatment constr
_refine_ls_matrix_type full
_refine_ls_number_parameters 313
_refine_ls_number_reflns 9984
_refine_ls_number_restraints 0
_refine_ls_restrained_S_all 1.013
_refine_ls_R_factor_all 0.0686
_refine_ls_R_factor_gt 0.0400
_refine_ls_shift/su_max 0.001
_refine_ls_shift/su_mean 0.000
_refine_ls_structure_factor_coef Fsqd
_refine_ls_weighting_details 'calc w=1/[\s^2^(Fo^2^)+(0.0402P)^2^+0.1829P] where P=(Fo^2^+2Fc^2^)/3'
_refine_ls_weighting_scheme calc
_refine_ls_wR_factor_gt 0.0817
_refine_ls_wR_factor_ref 0.0914
_reflns_number_gt 7215
_reflns_number_total 9984
_reflns_threshold_expression >2sigma(I)
_cod_data_source_file om5004607_si_002.cif
_cod_data_source_block pnl128_Co(I)Cp
_cod_depositor_comments
;
The following automatic conversions were performed:

'_symmetry_cell_setting' value 'Triclinic' changed to 'triclinic'
according to
/usr/data/users/saulius/crontab/automatic-downloads/rss-feeds/ACS/lib/dictionaries/cif_core.dic
dictionary named 'cif_core.dic' version 2.4.2 from 2011-04-26.

Automatic conversion script
Id: cif_fix_values 2281 2013-09-26 08:29:07Z andrius 
;
_cod_original_cell_volume 1311.80(11)
_cod_original_sg_symbol_H-M P-1
_cod_database_code 4083846

loop_
_symmetry_equiv_pos_as_xyz
'x, y, z'
'-x, -y, -z'

loop_
_atom_site_label
_atom_site_type_symbol
_atom_site_fract_x
_atom_site_fract_y
_atom_site_fract_z
_atom_site_U_iso_or_equiv
_atom_site_adp_type
_atom_site_occupancy
_atom_site_symmetry_multiplicity
_atom_site_calc_flag
_atom_site_refinement_flags
Co1 Co 0.72743(2) 0.223347(18) 0.351762(16) 0.01261(5) Uani 1 1 d .
N1 N 0.82571(12) 0.48056(11) 0.12016(10) 0.0145(2) Uani 1 1 d .
N2 N 0.64480(12) 0.22152(12) 0.07037(10) 0.0137(2) Uani 1 1 d .
P1 P 0.84391(4) 0.21136(3) 0.19854(3) 0.01175(7) Uani 1 1 d .
P2 P 0.59729(4) 0.32614(3) 0.24452(3) 0.01201(8) Uani 1 1 d .
C1 C 1.00100(15) 0.11782(14) 0.18633(13) 0.0159(3) Uani 1 1 d .
C2 C 1.09679(16) 0.14820(16) 0.25438(15) 0.0218(3) Uani 1 1 d .
H2A H 1.1788 0.1013 0.2456 0.033 Uiso 1 1 calc R
H2B H 1.0544 0.1219 0.3358 0.033 Uiso 1 1 calc R
H2C H 1.1187 0.2409 0.2254 0.033 Uiso 1 1 calc R
C3 C 1.07596(16) 0.14940(17) 0.06141(14) 0.0226(3) Uani 1 1 d .
H3A H 1.1518 0.0933 0.0591 0.034 Uiso 1 1 calc R
H3B H 1.1086 0.2395 0.0309 0.034 Uiso 1 1 calc R
H3C H 1.0153 0.1355 0.0146 0.034 Uiso 1 1 calc R
C4 C 0.96186(17) -0.02675(15) 0.23692(14) 0.0215(3) Uani 1 1 d .
H4A H 1.0427 -0.0765 0.2433 0.032 Uiso 1 1 calc R
H4B H 0.9127 -0.0500 0.1864 0.032 Uiso 1 1 calc R
H4C H 0.9053 -0.0458 0.3132 0.032 Uiso 1 1 calc R
C5 C 0.89721(15) 0.37602(13) 0.09085(12) 0.0148(3) Uani 1 1 d .
H5A H 0.9940 0.3906 0.0846 0.018 Uiso 1 1 calc R
H5B H 0.8828 0.3784 0.0147 0.018 Uiso 1 1 calc R
C6 C 0.78646(16) 0.61768(14) 0.23886(14) 0.0194(3) Uani 1 1 d .
H6A H 0.7066 0.6442 0.2109 0.023 Uiso 1 1 calc R
C7 C 0.82242(17) 0.66782(15) 0.31669(14) 0.0230(3) Uani 1 1 d .
H7A H 0.7663 0.7267 0.3421 0.028 Uiso 1 1 calc R
C8 C 0.93915(17) 0.63335(16) 0.35797(14) 0.0241(3) Uani 1 1 d .
H8A H 0.9632 0.6664 0.4125 0.029 Uiso 1 1 calc R
C9 C 1.01982(17) 0.54923(16) 0.31733(14) 0.0226(3) Uani 1 1 d .
H9A H 1.1014 0.5263 0.3433 0.027 Uiso 1 1 calc R
C10 C 0.98488(16) 0.49758(15) 0.23996(13) 0.0191(3) Uani 1 1 d .
H10A H 1.0429 0.4405 0.2137 0.023 Uiso 1 1 calc R
C11 C 0.86483(15) 0.52845(13) 0.19986(12) 0.0149(3) Uani 1 1 d .
C12 C 0.68303(14) 0.47026(14) 0.12157(12) 0.0147(3) Uani 1 1 d .
H12A H 0.6706 0.4628 0.0479 0.018 Uiso 1 1 calc R
H12B H 0.6407 0.5497 0.1285 0.018 Uiso 1 1 calc R
C13 C 0.43318(15) 0.39014(14) 0.29708(12) 0.0155(3) Uani 1 1 d .
C14 C 0.45804(16) 0.48365(15) 0.35861(14) 0.0211(3) Uani 1 1 d .
H14A H 0.3737 0.4972 0.4046 0.032 Uiso 1 1 calc R
H14B H 0.4945 0.5661 0.3015 0.032 Uiso 1 1 calc R
H14C H 0.5218 0.4473 0.4090 0.032 Uiso 1 1 calc R
C15 C 0.36252(16) 0.46313(15) 0.19754(13) 0.0203(3) Uani 1 1 d .
H15A H 0.2913 0.5133 0.2245 0.030 Uiso 1 1 calc R
H15B H 0.3240 0.4013 0.1704 0.030 Uiso 1 1 calc R
H15C H 0.4273 0.5212 0.1344 0.030 Uiso 1 1 calc R
C16 C 0.34144(16) 0.27557(15) 0.38103(13) 0.0198(3) Uani 1 1 d .
H16A H 0.2559 0.3074 0.4093 0.030 Uiso 1 1 calc R
H16B H 0.3842 0.2302 0.4460 0.030 Uiso 1 1 calc R
H16C H 0.3260 0.2164 0.3411 0.030 Uiso 1 1 calc R
C17 C 0.53778(15) 0.24003(14) 0.15761(12) 0.0150(3) Uani 1 1 d .
H17A H 0.4977 0.1551 0.2092 0.018 Uiso 1 1 calc R
H17B H 0.4673 0.2898 0.1198 0.018 Uiso 1 1 calc R
C18 C 0.69765(15) 0.19279(14) -0.11704(13) 0.0164(3) Uani 1 1 d .
H18A H 0.7889 0.2124 -0.1213 0.020 Uiso 1 1 calc R
C19 C 0.65971(16) 0.16538(15) -0.20669(13) 0.0180(3) Uani 1 1 d .
H19A H 0.7252 0.1655 -0.2714 0.022 Uiso 1 1 calc R
C20 C 0.52666(16) 0.13778(14) -0.20244(13) 0.0185(3) Uani 1 1 d .
H20A H 0.5009 0.1180 -0.2635 0.022 Uiso 1 1 calc R
C21 C 0.43177(16) 0.13931(14) -0.10839(12) 0.0159(3) Uani 1 1 d .
H21A H 0.3403 0.1221 -0.1058 0.019 Uiso 1 1 calc R
C22 C 0.46904(15) 0.16579(14) -0.01765(12) 0.0146(3) Uani 1 1 d .
H22A H 0.4029 0.1661 0.0465 0.017 Uiso 1 1 calc R
C23 C 0.60270(14) 0.19194(13) -0.01985(12) 0.0133(3) Uani 1 1 d .
C24 C 0.75030(15) 0.14126(14) 0.11809(12) 0.0147(3) Uani 1 1 d .
H24A H 0.8143 0.1262 0.0545 0.018 Uiso 1 1 calc R
H24B H 0.7098 0.0567 0.1703 0.018 Uiso 1 1 calc R
C25 C 0.85686(17) 0.21207(16) 0.46516(13) 0.0209(3) Uani 1 1 d .
H25A H 0.9546 0.2355 0.4427 0.025 Uiso 1 1 calc R
C26 C 0.79758(17) 0.08756(16) 0.48683(13) 0.0219(3) Uani 1 1 d .
H26A H 0.8472 0.0095 0.4825 0.026 Uiso 1 1 calc R
C27 C 0.65806(18) 0.09255(16) 0.51928(13) 0.0226(3) Uani 1 1 d .
H27A H 0.5908 0.0198 0.5419 0.027 Uiso 1 1 calc R
C28 C 0.63161(17) 0.22226(16) 0.51208(12) 0.0205(3) Uani 1 1 d .
H28A H 0.5411 0.2559 0.5298 0.025 Uiso 1 1 calc R
C29 C 0.75494(17) 0.29478(16) 0.48202(12) 0.0202(3) Uani 1 1 d .
H29A H 0.7663 0.3872 0.4743 0.024 Uiso 1 1 calc R

loop_
_atom_site_aniso_label
_atom_site_aniso_U_11
_atom_site_aniso_U_22
_atom_site_aniso_U_33
_atom_site_aniso_U_23
_atom_site_aniso_U_13
_atom_site_aniso_U_12
Co1 0.01486(10) 0.01497(10) 0.00833(9) -0.00393(7) -0.00311(7) 0.00141(7)
N1 0.0149(6) 0.0138(5) 0.0144(6) -0.0045(5) -0.0021(5) 0.0015(4)
N2 0.0126(6) 0.0195(6) 0.0128(5) -0.0097(5) -0.0045(4) 0.0041(5)
P1 0.01214(17) 0.01322(17) 0.01067(16) -0.00438(13) -0.00353(13) 0.00143(13)
P2 0.01293(18) 0.01424(17) 0.00987(16) -0.00545(13) -0.00220(13) 0.00121(13)
C1 0.0141(7) 0.0166(7) 0.0186(7) -0.0074(6) -0.0050(6) 0.0043(5)
C2 0.0179(8) 0.0244(8) 0.0282(8) -0.0120(7) -0.0113(6) 0.0065(6)
C3 0.0163(8) 0.0304(9) 0.0226(8) -0.0123(7) -0.0014(6) 0.0054(6)
C4 0.0210(8) 0.0179(7) 0.0272(8) -0.0087(6) -0.0069(6) 0.0058(6)
C5 0.0156(7) 0.0155(7) 0.0130(6) -0.0051(5) -0.0016(5) 0.0015(5)
C6 0.0197(8) 0.0154(7) 0.0229(8) -0.0059(6) -0.0048(6) 0.0019(6)
C7 0.0269(9) 0.0193(7) 0.0255(8) -0.0123(6) -0.0027(7) 0.0007(6)
C8 0.0273(9) 0.0250(8) 0.0231(8) -0.0120(7) -0.0044(7) -0.0031(7)
C9 0.0177(8) 0.0274(8) 0.0242(8) -0.0095(7) -0.0061(6) -0.0008(6)
C10 0.0181(8) 0.0204(7) 0.0199(7) -0.0084(6) -0.0035(6) 0.0019(6)
C11 0.0170(7) 0.0126(6) 0.0131(6) -0.0027(5) -0.0008(5) -0.0016(5)
C12 0.0162(7) 0.0154(7) 0.0121(6) -0.0038(5) -0.0037(5) 0.0024(5)
C13 0.0147(7) 0.0186(7) 0.0146(7) -0.0081(6) -0.0017(5) 0.0030(5)
C14 0.0219(8) 0.0232(8) 0.0225(8) -0.0145(6) -0.0021(6) 0.0033(6)
C15 0.0171(8) 0.0227(8) 0.0219(8) -0.0087(6) -0.0048(6) 0.0071(6)
C16 0.0163(7) 0.0242(8) 0.0179(7) -0.0080(6) 0.0009(6) -0.0003(6)
C17 0.0140(7) 0.0192(7) 0.0149(7) -0.0100(6) -0.0032(5) 0.0028(5)
C18 0.0156(7) 0.0193(7) 0.0149(7) -0.0060(6) -0.0039(5) 0.0025(5)
C19 0.0206(8) 0.0210(7) 0.0120(6) -0.0059(6) -0.0024(6) 0.0042(6)
C20 0.0269(8) 0.0182(7) 0.0122(6) -0.0058(6) -0.0075(6) 0.0033(6)
C21 0.0185(7) 0.0160(7) 0.0153(7) -0.0057(6) -0.0073(6) 0.0009(5)
C22 0.0156(7) 0.0159(7) 0.0133(6) -0.0061(5) -0.0036(5) 0.0026(5)
C23 0.0163(7) 0.0129(6) 0.0122(6) -0.0054(5) -0.0042(5) 0.0020(5)
C24 0.0146(7) 0.0173(7) 0.0149(7) -0.0081(6) -0.0045(5) 0.0033(5)
C25 0.0217(8) 0.0300(8) 0.0137(7) -0.0084(6) -0.0082(6) 0.0018(6)
C26 0.0314(9) 0.0222(8) 0.0125(7) -0.0038(6) -0.0099(6) 0.0073(7)
C27 0.0291(9) 0.0251(8) 0.0106(7) -0.0019(6) -0.0037(6) -0.0048(7)
C28 0.0234(8) 0.0305(8) 0.0075(6) -0.0066(6) -0.0020(6) 0.0012(7)
C29 0.0283(9) 0.0237(8) 0.0109(7) -0.0077(6) -0.0058(6) 0.0005(6)

loop_
_atom_type_symbol
_atom_type_description
_atom_type_scat_dispersion_real
_atom_type_scat_dispersion_imag
_atom_type_scat_source
C C 0.0033 0.0016 'International Tables Vol C Tables 4.2.6.8 and 6.1.1.4'
H H 0.0000 0.0000 'International Tables Vol C Tables 4.2.6.8 and 6.1.1.4'
N N 0.0061 0.0033 'International Tables Vol C Tables 4.2.6.8 and 6.1.1.4'
P P 0.1023 0.0942 'International Tables Vol C Tables 4.2.6.8 and 6.1.1.4'
Co Co 0.3494 0.9721 'International Tables Vol C Tables 4.2.6.8 and 6.1.1.4'

loop_
_geom_angle_atom_site_label_1
_geom_angle_atom_site_label_2
_geom_angle_atom_site_label_3
_geom_angle
C28 Co1 C26 66.35(6)
C28 Co1 C25 66.18(6)
C26 Co1 C25 40.15(7)
C28 Co1 P1 172.81(5)
C26 Co1 P1 106.74(5)
C25 Co1 P1 107.42(5)
C28 Co1 C29 39.99(6)
C26 Co1 C29 66.49(6)
C25 Co1 C29 38.84(6)
P1 Co1 C29 136.53(5)
C28 Co1 P2 102.68(5)
C26 Co1 P2 161.10(5)
C25 Co1 P2 151.41(5)
P1 Co1 P2 84.509(16)
C29 Co1 P2 115.78(5)
C28 Co1 C27 39.86(6)
C26 Co1 C27 39.21(7)
C25 Co1 C27 66.53(7)
P1 Co1 C27 135.57(5)
C29 Co1 C27 66.89(6)
P2 Co1 C27 122.69(5)
C11 N1 C12 117.94(12)
C11 N1 C5 120.26(12)
C12 N1 C5 111.50(12)
C23 N2 C17 115.41(11)
C23 N2 C24 114.58(11)
C17 N2 C24 113.48(11)
C24 P1 C5 102.06(7)
C24 P1 C1 97.75(7)
C5 P1 C1 102.74(7)
C24 P1 Co1 113.52(5)
C5 P1 Co1 111.46(5)
C1 P1 Co1 126.10(5)
C17 P2 C13 98.90(7)
C17 P2 C12 98.02(7)
C13 P2 C12 103.40(6)
C17 P2 Co1 115.23(5)
C13 P2 Co1 124.40(5)
C12 P2 Co1 112.92(5)
C2 C1 C4 108.86(12)
C2 C1 C3 107.63(13)
C4 C1 C3 108.99(13)
C2 C1 P1 110.16(10)
C4 C1 P1 108.40(10)
C3 C1 P1 112.73(10)
N1 C5 P1 113.70(10)
C7 C6 C11 121.93(15)
C6 C7 C8 120.85(15)
C7 C8 C9 117.95(16)
C10 C9 C8 121.90(16)
C9 C10 C11 120.89(15)
N1 C11 C10 123.21(13)
N1 C11 C6 120.29(14)
C10 C11 C6 116.40(14)
N1 C12 P2 112.19(9)
C14 C13 C15 107.96(12)
C14 C13 C16 109.97(12)
C15 C13 C16 108.81(13)
C14 C13 P2 109.58(10)
C15 C13 P2 111.96(10)
C16 C13 P2 108.55(10)
N2 C17 P2 112.42(10)
C19 C18 C23 120.81(14)
C18 C19 C20 120.37(14)
C21 C20 C19 119.42(14)
C20 C21 C22 120.60(14)
C21 C22 C23 120.68(13)
C22 C23 C18 118.09(13)
C22 C23 N2 122.46(13)
C18 C23 N2 119.42(13)
N2 C24 P1 114.35(10)
C29 C25 C26 108.49(15)
C29 C25 Co1 71.08(9)
C26 C25 Co1 69.51(9)
C27 C26 C25 108.60(15)
C27 C26 Co1 71.56(9)
C25 C26 Co1 70.34(9)
C26 C27 C28 106.44(15)
C26 C27 Co1 69.24(9)
C28 C27 Co1 68.14(8)
C27 C28 C29 109.37(15)
C27 C28 Co1 72.00(9)
C29 C28 Co1 71.69(9)
C25 C29 C28 106.99(14)
C25 C29 Co1 70.08(9)
C28 C29 Co1 68.32(9)

loop_
_geom_bond_atom_site_label_1
_geom_bond_atom_site_label_2
_geom_bond_distance
Co1 C28 2.0649(15)
Co1 C26 2.0856(15)
Co1 C25 2.0967(16)
Co1 P1 2.1076(4)
Co1 C29 2.1096(16)
Co1 P2 2.1103(4)
Co1 C27 2.1159(15)
N1 C11 1.4030(19)
N1 C12 1.4606(19)
N1 C5 1.4624(18)
N2 C23 1.4236(18)
N2 C17 1.4570(18)
N2 C24 1.4645(18)
P1 C24 1.8647(15)
P1 C5 1.8859(14)
P1 C1 1.8934(15)
P2 C17 1.8591(15)
P2 C13 1.8896(15)
P2 C12 1.8971(14)
C1 C2 1.528(2)
C1 C4 1.539(2)
C1 C3 1.539(2)
C6 C7 1.384(2)
C6 C11 1.409(2)
C7 C8 1.384(2)
C8 C9 1.385(2)
C9 C10 1.385(2)
C10 C11 1.404(2)
C13 C14 1.536(2)
C13 C15 1.542(2)
C13 C16 1.544(2)
C18 C19 1.386(2)
C18 C23 1.406(2)
C19 C20 1.388(2)
C20 C21 1.384(2)
C21 C22 1.390(2)
C22 C23 1.396(2)
C25 C29 1.398(2)
C25 C26 1.436(2)
C26 C27 1.410(2)
C27 C28 1.426(2)
C28 C29 1.428(2)
